data_4029826
loop_
_publ_author_name
'Mondal, Sayantan'
'Gold, Brian'
'Mohamed, Rana K.'
'Phan, Hoa'
'Alabugin, Igor V.'

_publ_section_title
;
 Rerouting Radical Cascades: Intercepting the Homoallyl Ring Expansion in
 Enyne Cyclizations via C-S Scission.
;
_journal_issue 16
_journal_name_full 'The Journal of organic chemistry'
_journal_page_first 7491
_journal_page_last 7501
_journal_paper_doi 10.1021/jo5012043
_journal_volume 79
_journal_year 2014
_chemical_formula_sum 'C27 H21 N O2'
_chemical_formula_weight 391.45
_chemical_name_systematic
; 
 ? 
;
_space_group_IT_number 14
_symmetry_space_group_name_Hall '-P 2ybc'
_symmetry_space_group_name_H-M 'P 1 21/c 1'
_atom_sites_solution_hydrogens geom
_atom_sites_solution_primary direct
_atom_sites_solution_secondary difmap
_audit_creation_method SHELXL-97
_cell_angle_alpha 90.00
_cell_angle_beta 100.854(11)
_cell_angle_gamma 90.00
_cell_formula_units_Z 4
_cell_length_a 16.112(16)
_cell_length_b 6.706(7)
_cell_length_c 18.764(19)
_cell_measurement_temperature 100(2)
_cell_volume 1991(4)
_computing_structure_refinement 'SHELXL-97 (Sheldrick, 1997)'
_computing_structure_solution 'SHELXS-97 (Sheldrick, 1990)'
_diffrn_ambient_temperature 100(2)
_diffrn_measured_fraction_theta_full 0.789
_diffrn_measured_fraction_theta_max 0.789
_diffrn_radiation_monochromator graphite
_diffrn_radiation_source 'fine-focus sealed tube'
_diffrn_radiation_type MoK\a
_diffrn_radiation_wavelength 0.71073
_diffrn_reflns_av_R_equivalents 0.0980
_diffrn_reflns_av_sigmaI/netI 0.0681
_diffrn_reflns_limit_h_max 19
_diffrn_reflns_limit_h_min -18
_diffrn_reflns_limit_k_max 7
_diffrn_reflns_limit_k_min -7
_diffrn_reflns_limit_l_max 22
_diffrn_reflns_limit_l_min -22
_diffrn_reflns_number 11726
_diffrn_reflns_theta_full 24.84
_diffrn_reflns_theta_max 24.84
_diffrn_reflns_theta_min 3.23
_exptl_absorpt_coefficient_mu 0.082
_exptl_absorpt_correction_T_max 0.9918
_exptl_absorpt_correction_T_min 0.9448
_exptl_crystal_density_diffrn 1.306
_exptl_crystal_density_method 'not measured'
_exptl_crystal_F_000 824
_exptl_crystal_size_max 0.70
_exptl_crystal_size_mid 0.40
_exptl_crystal_size_min 0.10
_refine_diff_density_max 0.235
_refine_diff_density_min -0.203
_refine_diff_density_rms 0.054
_refine_ls_extinction_method none
_refine_ls_goodness_of_fit_ref 1.056
_refine_ls_hydrogen_treatment mixed
_refine_ls_matrix_type full
_refine_ls_number_parameters 271
_refine_ls_number_reflns 2707
_refine_ls_number_restraints 0
_refine_ls_restrained_S_all 1.056
_refine_ls_R_factor_all 0.0634
_refine_ls_R_factor_gt 0.0519
_refine_ls_shift/su_max 0.001
_refine_ls_shift/su_mean 0.000
_refine_ls_structure_factor_coef Fsqd
_refine_ls_weighting_details 'calc w=1/[\s^2^(Fo^2^)+(0.0570P)^2^+0.8375P] where P=(Fo^2^+2Fc^2^)/3'
_refine_ls_weighting_scheme calc
_refine_ls_wR_factor_gt 0.1224
_refine_ls_wR_factor_ref 0.1294
_reflns_number_gt 2247
_reflns_number_total 2707
_reflns_threshold_expression >2sigma(I)
_cod_data_source_file jo5012043_si_002.cif
_cod_data_source_block d:\backup~1\projec~1\xrd\sayan3~1\platon\p-12
_cod_depositor_comments 'Adding full bibliography for 4029826.cif.'
_cod_database_code 4029826

loop_
_symmetry_equiv_pos_as_xyz
'x, y, z'
'-x, y+1/2, -z+1/2'
'-x, -y, -z'
'x, -y-1/2, z-1/2'

loop_
_atom_site_label
_atom_site_type_symbol
_atom_site_fract_x
_atom_site_fract_y
_atom_site_fract_z
_atom_site_U_iso_or_equiv
_atom_site_adp_type
_atom_site_occupancy
_atom_site_symmetry_multiplicity
_atom_site_calc_flag
_atom_site_refinement_flags
O1 O 0.34328(10) 0.1836(2) 0.37193(8) 0.0221(4) Uani 1 1 d .
O2 O 0.52077(10) 0.5938(2) 0.27562(9) 0.0247(4) Uani 1 1 d .
N1 N 0.44539(11) 0.3900(3) 0.33983(9) 0.0159(4) Uani 1 1 d .
C18 C 0.00171(13) 0.4869(3) 0.36583(11) 0.0205(5) Uani 1 1 d .
H18 H -0.0481 0.4584 0.3841 0.025 Uiso 1 1 calc R
C17 C 0.04046(13) 0.3343(3) 0.33273(10) 0.0184(4) Uani 1 1 d .
H17 H 0.0173 0.2036 0.3280 0.022 Uiso 1 1 calc R
C16 C 0.11431(13) 0.3805(3) 0.30693(10) 0.0155(4) Uani 1 1 d .
C15 C 0.16965(12) 0.2402(3) 0.27327(10) 0.0158(4) Uani 1 1 d .
H15A H 0.1352 0.1538 0.2363 0.019 Uiso 1 1 calc R
H15B H 0.2043 0.1553 0.3106 0.019 Uiso 1 1 calc R
C14 C 0.22665(12) 0.3851(3) 0.23776(10) 0.0155(4) Uani 1 1 d .
C9 C 0.32208(12) 0.3318(3) 0.24913(10) 0.0147(4) Uani 1 1 d .
H9 H 0.3279 0.2100 0.2197 0.018 Uiso 1 1 calc R
C10 C 0.36689(12) 0.2903(3) 0.32778(10) 0.0149(4) Uani 1 1 d .
C6 C 0.51298(13) 0.3546(3) 0.40095(10) 0.0175(4) Uani 1 1 d .
C5 C 0.56141(14) 0.5161(4) 0.43333(12) 0.0245(5) Uani 1 1 d .
H5 H 0.5477 0.6484 0.4171 0.029 Uiso 1 1 calc R
C4 C 0.62971(16) 0.4808(4) 0.48950(13) 0.0320(6) Uani 1 1 d .
H4 H 0.6630 0.5894 0.5112 0.038 Uiso 1 1 calc R
C3 C 0.64960(15) 0.2868(5) 0.51413(12) 0.0346(6) Uani 1 1 d .
H3 H 0.6964 0.2637 0.5523 0.042 Uiso 1 1 calc R
C25 C 0.12431(16) 0.4032(4) 0.00480(11) 0.0290(5) Uani 1 1 d .
H25 H 0.1019 0.4062 -0.0458 0.035 Uiso 1 1 calc R
C26 C 0.11678(16) 0.5686(4) 0.04737(13) 0.0282(5) Uani 1 1 d .
H26 H 0.0892 0.6850 0.0259 0.034 Uiso 1 1 calc R
C27 C 0.14995(14) 0.5645(3) 0.12234(12) 0.0210(5) Uani 1 1 d .
H27 H 0.1442 0.6783 0.1512 0.025 Uiso 1 1 calc R
C22 C 0.19121(12) 0.3950(3) 0.15488(11) 0.0171(5) Uani 1 1 d .
C23 C 0.19792(13) 0.2279(3) 0.11132(12) 0.0214(5) Uani 1 1 d .
H23 H 0.2250 0.1108 0.1327 0.026 Uiso 1 1 calc R
C24 C 0.16503(15) 0.2318(4) 0.03652(12) 0.0263(5) Uani 1 1 d .
H24 H 0.1704 0.1182 0.0075 0.032 Uiso 1 1 calc R
C2 C 0.60042(16) 0.1267(4) 0.48237(12) 0.0297(5) Uani 1 1 d .
H2 H 0.6135 -0.0052 0.4993 0.036 Uiso 1 1 calc R
C1 C 0.53204(14) 0.1606(4) 0.42565(11) 0.0218(5) Uani 1 1 d .
H1 H 0.4987 0.0520 0.4040 0.026 Uiso 1 1 calc R
C7 C 0.45653(14) 0.5027(3) 0.27983(11) 0.0186(5) Uani 1 1 d .
C8 C 0.37549(13) 0.4992(3) 0.22348(11) 0.0182(5) Uani 1 1 d .
H8 H 0.3886 0.4639 0.1750 0.022 Uiso 1 1 calc R
C11 C 0.33566(13) 0.7136(3) 0.22023(12) 0.0206(5) Uani 1 1 d .
H11A H 0.3814 0.8129 0.2338 0.025 Uiso 1 1 calc R
H11B H 0.3070 0.7420 0.1698 0.025 Uiso 1 1 calc R
C12 C 0.27302(13) 0.7358(3) 0.27009(11) 0.0179(4) Uani 1 1 d .
H12 H 0.2715 0.8545 0.2975 0.021 Uiso 1 1 calc R
C13 C 0.21931(13) 0.5853(3) 0.27534(10) 0.0159(4) Uani 1 1 d .
C21 C 0.14658(13) 0.5753(3) 0.31250(10) 0.0161(4) Uani 1 1 d .
C20 C 0.10783(14) 0.7266(3) 0.34558(10) 0.0187(4) Uani 1 1 d .
H20 H 0.1305 0.8578 0.3496 0.022 Uiso 1 1 calc R
C19 C 0.03505(14) 0.6809(3) 0.37259(11) 0.0209(5) Uani 1 1 d .
H19 H 0.0080 0.7815 0.3956 0.025 Uiso 1 1 calc R

loop_
_atom_site_aniso_label
_atom_site_aniso_U_11
_atom_site_aniso_U_22
_atom_site_aniso_U_33
_atom_site_aniso_U_23
_atom_site_aniso_U_13
_atom_site_aniso_U_12
O1 0.0207(8) 0.0249(8) 0.0199(7) 0.0059(6) 0.0019(6) -0.0044(6)
O2 0.0164(8) 0.0251(8) 0.0326(8) 0.0106(6) 0.0046(6) -0.0017(6)
N1 0.0147(8) 0.0156(8) 0.0179(8) -0.0003(6) 0.0043(6) 0.0002(6)
C18 0.0165(10) 0.0261(11) 0.0196(9) 0.0023(8) 0.0054(7) 0.0020(8)
C17 0.0177(10) 0.0198(10) 0.0175(9) 0.0023(7) 0.0029(7) -0.0017(8)
C16 0.0153(9) 0.0172(10) 0.0131(8) 0.0014(7) 0.0004(7) 0.0010(7)
C15 0.0158(9) 0.0148(9) 0.0164(9) -0.0003(7) 0.0025(7) -0.0008(7)
C14 0.0148(9) 0.0149(10) 0.0166(9) 0.0014(7) 0.0026(7) 0.0004(7)
C9 0.0158(10) 0.0145(9) 0.0138(9) 0.0000(7) 0.0025(7) 0.0011(7)
C10 0.0147(9) 0.0131(9) 0.0166(9) -0.0012(7) 0.0020(7) 0.0007(7)
C6 0.0132(9) 0.0254(11) 0.0148(9) -0.0013(8) 0.0048(7) 0.0012(8)
C5 0.0205(11) 0.0296(12) 0.0242(10) -0.0075(9) 0.0061(8) -0.0031(9)
C4 0.0223(12) 0.0485(15) 0.0253(11) -0.0124(10) 0.0051(9) -0.0082(10)
C3 0.0224(12) 0.0610(18) 0.0185(10) 0.0013(10) -0.0010(9) 0.0009(11)
C25 0.0304(12) 0.0388(13) 0.0163(10) 0.0020(9) 0.0007(8) -0.0031(10)
C26 0.0313(12) 0.0294(12) 0.0213(10) 0.0060(9) -0.0018(9) 0.0042(9)
C27 0.0203(10) 0.0211(10) 0.0208(10) 0.0009(8) 0.0017(8) 0.0011(8)
C22 0.0126(9) 0.0202(11) 0.0192(10) 0.0013(8) 0.0049(7) -0.0011(7)
C23 0.0197(10) 0.0218(11) 0.0223(10) -0.0019(8) 0.0027(8) 0.0013(8)
C24 0.0266(11) 0.0304(12) 0.0220(10) -0.0072(9) 0.0051(8) -0.0019(9)
C2 0.0244(11) 0.0412(14) 0.0226(10) 0.0103(10) 0.0027(9) 0.0053(10)
C1 0.0214(11) 0.0262(11) 0.0185(9) 0.0019(8) 0.0057(8) -0.0011(8)
C7 0.0173(10) 0.0160(10) 0.0241(10) 0.0017(8) 0.0075(8) 0.0037(8)
C8 0.0188(10) 0.0184(10) 0.0186(9) 0.0037(7) 0.0065(8) 0.0025(8)
C11 0.0173(10) 0.0167(10) 0.0283(10) 0.0083(8) 0.0053(8) 0.0011(8)
C12 0.0165(10) 0.0124(9) 0.0237(10) 0.0015(7) 0.0012(8) 0.0022(7)
C13 0.0154(10) 0.0164(10) 0.0154(9) 0.0022(7) 0.0014(7) 0.0031(7)
C21 0.0146(9) 0.0186(10) 0.0140(8) 0.0010(7) 0.0003(7) 0.0012(7)
C20 0.0207(10) 0.0175(10) 0.0179(9) -0.0010(7) 0.0031(8) 0.0004(8)
C19 0.0210(10) 0.0236(11) 0.0190(9) -0.0032(8) 0.0059(8) 0.0046(8)

loop_
_atom_type_symbol
_atom_type_description
_atom_type_scat_dispersion_real
_atom_type_scat_dispersion_imag
_atom_type_scat_source
C C 0.0033 0.0016 'International Tables Vol C Tables 4.2.6.8 and 6.1.1.4'
H H 0.0000 0.0000 'International Tables Vol C Tables 4.2.6.8 and 6.1.1.4'
N N 0.0061 0.0033 'International Tables Vol C Tables 4.2.6.8 and 6.1.1.4'
O O 0.0106 0.0060 'International Tables Vol C Tables 4.2.6.8 and 6.1.1.4'

loop_
_geom_angle_atom_site_label_1
_geom_angle_atom_site_label_2
_geom_angle_atom_site_label_3
_geom_angle
C7 N1 C10 112.02(17)
C7 N1 C6 122.51(18)
C10 N1 C6 124.64(17)
C17 C18 C19 121.4(2)
C17 C18 H18 119.3
C19 C18 H18 119.3
C16 C17 C18 118.0(2)
C16 C17 H17 121.0
C18 C17 H17 121.0
C17 C16 C21 120.48(19)
C17 C16 C15 127.74(19)
C21 C16 C15 111.76(19)
C16 C15 C14 103.31(17)
C16 C15 H15A 111.1
C14 C15 H15A 111.1
C16 C15 H15B 111.1
C14 C15 H15B 111.1
H15A C15 H15B 109.1
C13 C14 C22 112.20(16)
C13 C14 C9 107.38(16)
C22 C14 C9 108.36(15)
C13 C14 C15 104.20(17)
C22 C14 C15 108.49(16)
C9 C14 C15 116.25(17)
C10 C9 C8 103.97(16)
C10 C9 C14 116.49(16)
C8 C9 C14 112.62(17)
C10 C9 H9 107.8
C8 C9 H9 107.8
C14 C9 H9 107.8
O1 C10 N1 123.97(18)
O1 C10 C9 127.72(19)
N1 C10 C9 108.20(16)
C1 C6 C5 120.4(2)
C1 C6 N1 120.18(19)
C5 C6 N1 119.4(2)
C4 C5 C6 119.4(2)
C4 C5 H5 120.3
C6 C5 H5 120.3
C5 C4 C3 120.5(2)
C5 C4 H4 119.7
C3 C4 H4 119.7
C4 C3 C2 119.8(2)
C4 C3 H3 120.1
C2 C3 H3 120.1
C26 C25 C24 119.8(2)
C26 C25 H25 120.1
C24 C25 H25 120.1
C25 C26 C27 120.2(2)
C25 C26 H26 119.9
C27 C26 H26 119.9
C22 C27 C26 120.8(2)
C22 C27 H27 119.6
C26 C27 H27 119.6
C27 C22 C23 118.5(2)
C27 C22 C14 121.78(19)
C23 C22 C14 119.67(19)
C22 C23 C24 120.8(2)
C22 C23 H23 119.6
C24 C23 H23 119.6
C25 C24 C23 119.9(2)
C25 C24 H24 120.0
C23 C24 H24 120.0
C1 C2 C3 120.0(2)
C1 C2 H2 120.0
C3 C2 H2 120.0
C6 C1 C2 119.8(2)
C6 C1 H1 120.1
C2 C1 H1 120.1
O2 C7 N1 124.4(2)
O2 C7 C8 126.36(19)
N1 C7 C8 109.24(18)
C7 C8 C9 104.50(17)
C7 C8 C11 107.75(17)
C9 C8 C11 115.43(18)
C7 C8 H8 109.6
C9 C8 H8 109.6
C11 C8 H8 109.6
C12 C11 C8 112.51(16)
C12 C11 H11A 109.1
C8 C11 H11A 109.1
C12 C11 H11B 109.1
C8 C11 H11B 109.1
H11A C11 H11B 107.8
C13 C12 C11 119.13(19)
C13 C12 H12 120.4
C11 C12 H12 120.4
C12 C13 C21 130.47(19)
C12 C13 C14 121.16(19)
C21 C13 C14 108.36(17)
C20 C21 C16 121.3(2)
C20 C21 C13 129.7(2)
C16 C21 C13 108.91(18)
C21 C20 C19 118.6(2)
C21 C20 H20 120.7
C19 C20 H20 120.7
C20 C19 C18 120.24(19)
C20 C19 H19 119.9
C18 C19 H19 119.9

loop_
_geom_bond_atom_site_label_1
_geom_bond_atom_site_label_2
_geom_bond_distance
O1 C10 1.209(3)
O2 C7 1.217(3)
N1 C7 1.395(3)
N1 C10 1.411(3)
N1 C6 1.445(3)
C18 C17 1.404(3)
C18 C19 1.404(4)
C18 H18 0.9500
C17 C16 1.401(3)
C17 H17 0.9500
C16 C21 1.403(3)
C16 C15 1.513(3)
C15 C14 1.569(3)
C15 H15A 0.9900
C15 H15B 0.9900
C14 C13 1.532(3)
C14 C22 1.554(3)
C14 C9 1.554(3)
C9 C10 1.541(3)
C9 C8 1.546(3)
C9 H9 1.0000
C6 C1 1.395(4)
C6 C5 1.405(4)
C5 C4 1.393(4)
C5 H5 0.9500
C4 C3 1.397(5)
C4 H4 0.9500
C3 C2 1.400(4)
C3 H3 0.9500
C25 C26 1.385(4)
C25 C24 1.400(4)
C25 H25 0.9500
C26 C27 1.408(4)
C26 H26 0.9500
C27 C22 1.398(3)
C27 H27 0.9500
C22 C23 1.403(3)
C23 C24 1.404(4)
C23 H23 0.9500
C24 H24 0.9500
C2 C1 1.399(4)
C2 H2 0.9500
C1 H1 0.9500
C7 C8 1.518(3)
C8 C11 1.571(3)
C8 H8 1.0000
C11 C12 1.507(3)
C11 H11A 0.9900
C11 H11B 0.9900
C12 C13 1.345(3)
C12 H12 0.9500
C13 C21 1.474(3)
C21 C20 1.397(3)
C20 C19 1.396(3)
C20 H20 0.9500
C19 H19 0.9500

loop_
_geom_torsion_atom_site_label_1
_geom_torsion_atom_site_label_2
_geom_torsion_atom_site_label_3
_geom_torsion_atom_site_label_4
_geom_torsion
C19 C18 C17 C16 0.5(3)
C18 C17 C16 C21 -1.8(3)
C18 C17 C16 C15 176.40(18)
C17 C16 C15 C14 165.72(19)
C21 C16 C15 C14 -16.0(2)
C16 C15 C14 C13 18.22(19)
C16 C15 C14 C22 -101.48(18)
C16 C15 C14 C9 136.15(17)
C13 C14 C9 C10 65.6(2)
C22 C14 C9 C10 -173.03(16)
C15 C14 C9 C10 -50.6(2)
C13 C14 C9 C8 -54.4(2)
C22 C14 C9 C8 67.0(2)
C15 C14 C9 C8 -170.58(16)
C7 N1 C10 O1 179.86(19)
C6 N1 C10 O1 10.2(3)
C7 N1 C10 C9 3.3(2)
C6 N1 C10 C9 -166.33(17)
C8 C9 C10 O1 172.5(2)
C14 C9 C10 O1 48.0(3)
C8 C9 C10 N1 -11.1(2)
C14 C9 C10 N1 -135.64(18)
C7 N1 C6 C1 -128.0(2)
C10 N1 C6 C1 40.7(3)
C7 N1 C6 C5 49.4(3)
C10 N1 C6 C5 -141.9(2)
C1 C6 C5 C4 1.2(3)
N1 C6 C5 C4 -176.26(19)
C6 C5 C4 C3 -0.7(3)
C5 C4 C3 C2 -0.2(4)
C24 C25 C26 C27 0.0(4)
C25 C26 C27 C22 0.3(4)
C26 C27 C22 C23 -0.8(3)
C26 C27 C22 C14 -178.7(2)
C13 C14 C22 C27 -6.2(3)
C9 C14 C22 C27 -124.6(2)
C15 C14 C22 C27 108.4(2)
C13 C14 C22 C23 175.93(18)
C9 C14 C22 C23 57.5(2)
C15 C14 C22 C23 -69.5(2)
C27 C22 C23 C24 0.9(3)
C14 C22 C23 C24 178.83(19)
C26 C25 C24 C23 0.1(4)
C22 C23 C24 C25 -0.6(3)
C4 C3 C2 C1 0.6(4)
C5 C6 C1 C2 -0.8(3)
N1 C6 C1 C2 176.62(19)
C3 C2 C1 C6 -0.1(3)
C10 N1 C7 O2 -176.12(19)
C6 N1 C7 O2 -6.2(3)
C10 N1 C7 C8 6.2(2)
C6 N1 C7 C8 176.17(17)
O2 C7 C8 C9 169.5(2)
N1 C7 C8 C9 -12.9(2)
O2 C7 C8 C11 -67.3(3)
N1 C7 C8 C11 110.34(19)
C10 C9 C8 C7 14.09(19)
C14 C9 C8 C7 141.07(16)
C10 C9 C8 C11 -104.05(19)
C14 C9 C8 C11 22.9(2)
C7 C8 C11 C12 -92.5(2)
C9 C8 C11 C12 23.8(2)
C8 C11 C12 C13 -40.7(3)
C11 C12 C13 C21 -172.16(19)
C11 C12 C13 C14 6.3(3)
C22 C14 C13 C12 -76.8(2)
C9 C14 C13 C12 42.1(2)
C15 C14 C13 C12 165.99(18)
C22 C14 C13 C21 101.91(19)
C9 C14 C13 C21 -139.13(16)
C15 C14 C13 C21 -15.3(2)
C17 C16 C21 C20 1.9(3)
C15 C16 C21 C20 -176.53(17)
C17 C16 C21 C13 -174.80(17)
C15 C16 C21 C13 6.8(2)
C12 C13 C21 C20 8.1(3)
C14 C13 C21 C20 -170.48(19)
C12 C13 C21 C16 -175.6(2)
C14 C13 C21 C16 5.8(2)
C16 C21 C20 C19 -0.7(3)
C13 C21 C20 C19 175.20(19)
C21 C20 C19 C18 -0.5(3)
C17 C18 C19 C20 0.6(3)
